data_4313320
loop_
_publ_author_name
'Hans J. Breunig'
'Ioan Ghesner'
'Mihaiela E. Ghesner'
'Enno Lork'

_publ_section_title
;
 Syntheses, Structures, and Dynamic Behavior of Chiral Racemic
 Organoantimony and -bismuth Compounds RR'SbCl, RR'BiCl, and RR'SbM [R =
 2-(Me2NCH2)C6H4, R' = CH(Me3Si)2, M = H, Li, Na]
;
_journal_name_full 'Inorganic Chemistry'
_journal_page_first 1751
_journal_page_last 1757
_journal_paper_doi 10.1021/ic026231j
_journal_volume 42
_journal_year 2003
_chemical_formula_sum 'C24 H47 Li N O2 Sb Si2'
_chemical_formula_weight 566.50
_chemical_name_systematic
; 
 ? 
;
_space_group_IT_number 14
_symmetry_cell_setting monoclinic
_symmetry_space_group_name_Hall '-P 2yn'
_symmetry_space_group_name_H-M 'P 1 21/n 1'
_atom_sites_solution_hydrogens geom
_atom_sites_solution_primary direct
_atom_sites_solution_secondary difmap
_audit_creation_method SHELXL-97
_cell_angle_alpha 90.00
_cell_angle_beta 96.11(2)
_cell_angle_gamma 90.00
_cell_formula_units_Z 4
_cell_length_a 11.552(2)
_cell_length_b 16.518(3)
_cell_length_c 15.971(5)
_cell_measurement_reflns_used 40
_cell_measurement_temperature 173(2)
_cell_measurement_theta_max 12.508
_cell_measurement_theta_min 2.467
_cell_volume 3030.2(12)
_computing_cell_refinement 'Siemens XSCANS'
_computing_data_collection 'Siemens XSCANS'
_computing_data_reduction 'Siemens XSCANS'
_computing_molecular_graphics Diamond
_computing_publication_material 'Siemens SHELXTL'
_computing_structure_refinement 'SHELXL-97 (Sheldrick, 1997)'
_computing_structure_solution 'SHELXS-97 (Sheldrick, 1990)'
_diffrn_ambient_temperature 173(2)
_diffrn_measured_fraction_theta_full 0.987
_diffrn_measured_fraction_theta_max 0.987
_diffrn_measurement_device_type 'Siemens P4'
_diffrn_measurement_method '2\q/\w scans'
_diffrn_radiation_monochromator graphite
_diffrn_radiation_source 'fine-focus sealed tube'
_diffrn_radiation_type MoK\a
_diffrn_radiation_wavelength 0.71073
_diffrn_reflns_av_R_equivalents 0.0304
_diffrn_reflns_av_sigmaI/netI 0.0447
_diffrn_reflns_limit_h_max 1
_diffrn_reflns_limit_h_min -15
_diffrn_reflns_limit_k_max 21
_diffrn_reflns_limit_k_min -1
_diffrn_reflns_limit_l_max 20
_diffrn_reflns_limit_l_min -20
_diffrn_reflns_number 8538
_diffrn_reflns_theta_full 27.51
_diffrn_reflns_theta_max 27.51
_diffrn_reflns_theta_min 2.57
_diffrn_standards_decay_% 'random variation +/-2.0'
_diffrn_standards_interval_count 197
_diffrn_standards_number 3
_exptl_absorpt_coefficient_mu 1.007
_exptl_absorpt_correction_type refdelf
_exptl_absorpt_process_details 'Stuart & Walker, Acta Cryst A (1983)'
_exptl_crystal_colour yellow/orange
_exptl_crystal_density_diffrn 1.242
_exptl_crystal_density_method 'not measured'
_exptl_crystal_description plates
_exptl_crystal_F_000 1184
_exptl_crystal_size_max 0.6
_exptl_crystal_size_mid 0.5
_exptl_crystal_size_min 0.1
_refine_diff_density_max 1.066
_refine_diff_density_min -1.648
_refine_diff_density_rms 0.129
_refine_ls_extinction_method none
_refine_ls_goodness_of_fit_ref 1.065
_refine_ls_hydrogen_treatment mixed
_refine_ls_matrix_type full
_refine_ls_number_parameters 292
_refine_ls_number_reflns 6872
_refine_ls_number_restraints 0
_refine_ls_restrained_S_all 1.065
_refine_ls_R_factor_all 0.0749
_refine_ls_R_factor_gt 0.0595
_refine_ls_shift/su_max 0.001
_refine_ls_shift/su_mean 0.000
_refine_ls_structure_factor_coef Fsqd
_refine_ls_weighting_details 'calc w=1/[\s^2^(Fo^2^)+(0.0917P)^2^+9.2481P] where P=(Fo^2^+2Fc^2^)/3'
_refine_ls_weighting_scheme calc
_refine_ls_wR_factor_gt 0.1672
_refine_ls_wR_factor_ref 0.1787
_reflns_number_gt 5560
_reflns_number_total 6872
_reflns_threshold_expression >2sigma(I)
_cod_data_source_file ic026231jsi20030107_043210_3.cif
_cod_data_source_block '[2-(Me2NCH2)C6H4][(Me3Si)2CH]SbLi.2thf'
_cod_depositor_comments
;
The following automatic conversions were performed:

'_symmetry_cell_setting' value 'Monoclinic' changed to 'monoclinic'
according to the built-in table from CIF Core dictionary named
'cif_core.dic' version 2.4.1 from
2010-06-29.

'_exptl_absorpt_correction_type' value 'refdelF' changed
to 'refdelf' according to the built-in table from CIF Core dictionary
named 'cif_core.dic' version 2.4.1 from 2010-06-29.

Automatic conversion script
Id: cif_fix_values 1646 2011-03-28 12:23:43Z adriana 
;
_cod_database_code 4313320

loop_
_symmetry_equiv_pos_as_xyz
'x, y, z'
'-x+1/2, y+1/2, -z+1/2'
'-x, -y, -z'
'x-1/2, -y-1/2, z-1/2'

loop_
_atom_site_label
_atom_site_type_symbol
_atom_site_fract_x
_atom_site_fract_y
_atom_site_fract_z
_atom_site_U_iso_or_equiv
_atom_site_adp_type
_atom_site_occupancy
_atom_site_symmetry_multiplicity
_atom_site_calc_flag
_atom_site_refinement_flags
_atom_site_disorder_assembly
_atom_site_disorder_group
Sb1 Sb 0.41507(3) 0.58152(2) 0.27297(2) 0.03677(14) Uani 1 1 d . . .
Li Li 0.2529(7) 0.4790(5) 0.3449(5) 0.0284(15) Uani 1 1 d . . .
C1 C 0.5186(4) 0.5423(3) 0.1693(3) 0.0235(8) Uani 1 1 d . . .
H1 H 0.4620 0.5186 0.1242 0.031(14) Uiso 1 1 calc R . .
C8 C 0.2460(4) 0.5951(2) 0.1996(3) 0.0241(8) Uani 1 1 d . . .
N1 N 0.1638(4) 0.5811(2) 0.3871(3) 0.0314(8) Uani 1 1 d . . .
O1 O 0.3135(3) 0.4162(2) 0.4419(3) 0.0464(10) Uani 1 1 d . . .
O2 O 0.1551(3) 0.4042(2) 0.2734(3) 0.0451(10) Uani 1 1 d . . .
Si1 Si 0.58165(11) 0.63391(8) 0.12323(9) 0.0312(3) Uani 1 1 d . . .
Si2 Si 0.61924(11) 0.45897(8) 0.20798(9) 0.0310(3) Uani 1 1 d . . .
C2 C 0.6962(6) 0.6825(5) 0.1983(5) 0.0605(18) Uani 1 1 d . . .
H2A H 0.6663 0.6903 0.2529 0.068(5) Uiso 1 1 calc R . .
H2B H 0.7173 0.7351 0.1760 0.068(5) Uiso 1 1 calc R . .
H2C H 0.7652 0.6477 0.2055 0.068(5) Uiso 1 1 calc R . .
C3 C 0.4687(6) 0.7119(4) 0.0913(4) 0.0517(15) Uani 1 1 d . . .
H3A H 0.4077 0.6881 0.0515 0.068(5) Uiso 1 1 calc R . .
H3B H 0.5047 0.7574 0.0644 0.068(5) Uiso 1 1 calc R . .
H3C H 0.4345 0.7312 0.1412 0.068(5) Uiso 1 1 calc R . .
C4 C 0.6486(6) 0.6113(4) 0.0244(4) 0.0571(16) Uani 1 1 d . . .
H4A H 0.7202 0.5800 0.0381 0.068(5) Uiso 1 1 calc R . .
H4B H 0.6670 0.6621 -0.0029 0.068(5) Uiso 1 1 calc R . .
H4C H 0.5938 0.5798 -0.0138 0.068(5) Uiso 1 1 calc R . .
C5 C 0.7273(6) 0.4329(4) 0.1332(4) 0.0542(16) Uani 1 1 d . . .
H5A H 0.6863 0.4207 0.0778 0.068(5) Uiso 1 1 calc R . .
H5B H 0.7725 0.3855 0.1542 0.068(5) Uiso 1 1 calc R . .
H5C H 0.7799 0.4788 0.1285 0.068(5) Uiso 1 1 calc R . .
C6 C 0.5392(6) 0.3631(4) 0.2244(5) 0.0609(19) Uani 1 1 d . . .
H6A H 0.4877 0.3712 0.2687 0.068(5) Uiso 1 1 calc R . .
H6B H 0.5951 0.3200 0.2413 0.068(5) Uiso 1 1 calc R . .
H6C H 0.4927 0.3478 0.1719 0.068(5) Uiso 1 1 calc R . .
C7 C 0.7055(5) 0.4850(5) 0.3107(4) 0.0547(16) Uani 1 1 d . . .
H7A H 0.7517 0.5338 0.3037 0.068(5) Uiso 1 1 calc R . .
H7B H 0.7575 0.4400 0.3286 0.068(5) Uiso 1 1 calc R . .
H7C H 0.6523 0.4949 0.3535 0.068(5) Uiso 1 1 calc R . .
C9 C 0.2215(4) 0.5711(3) 0.1151(3) 0.0307(9) Uani 1 1 d . . .
H9 H 0.2819 0.5478 0.0871 0.043(8) Uiso 1 1 calc R . .
C10 C 0.1111(5) 0.5804(3) 0.0712(3) 0.0388(11) Uani 1 1 d . . .
H10 H 0.0973 0.5631 0.0142 0.043(8) Uiso 1 1 calc R . .
C11 C 0.0220(4) 0.6148(3) 0.1103(3) 0.0380(11) Uani 1 1 d . . .
H11 H -0.0531 0.6217 0.0806 0.043(8) Uiso 1 1 calc R . .
C12 C 0.0438(4) 0.6388(3) 0.1930(3) 0.0339(10) Uani 1 1 d . . .
H12 H -0.0168 0.6633 0.2199 0.043(8) Uiso 1 1 calc R . .
C13 C 0.1531(4) 0.6280(2) 0.2385(3) 0.0253(8) Uani 1 1 d . . .
C14 C 0.1705(4) 0.6516(3) 0.3298(3) 0.0321(10) Uani 1 1 d . . .
H14A H 0.2476 0.6778 0.3418 0.098(7) Uiso 1 1 calc R . .
H14B H 0.1104 0.6917 0.3411 0.098(7) Uiso 1 1 calc R . .
C15 C 0.0412(5) 0.5593(4) 0.3912(4) 0.0479(14) Uani 1 1 d . . .
H15A H 0.0370 0.5083 0.4221 0.068(5) Uiso 1 1 calc R . .
H15B H 0.0024 0.5528 0.3340 0.068(5) Uiso 1 1 calc R . .
H15C H 0.0026 0.6022 0.4202 0.068(5) Uiso 1 1 calc R . .
C16 C 0.2169(6) 0.6026(4) 0.4714(4) 0.0527(15) Uani 1 1 d . . .
H16A H 0.1750 0.6485 0.4928 0.068(5) Uiso 1 1 calc R . .
H16B H 0.2986 0.6176 0.4688 0.068(5) Uiso 1 1 calc R . .
H16C H 0.2129 0.5562 0.5092 0.068(5) Uiso 1 1 calc R . .
C17 C 0.2448(7) 0.3590(6) 0.4830(7) 0.084(3) Uani 1 1 d . . .
H17A H 0.1816 0.3373 0.4425 0.098(7) Uiso 1 1 calc R . .
H17B H 0.2095 0.3855 0.5297 0.098(7) Uiso 1 1 calc R . .
C18 C 0.3236(8) 0.2927(5) 0.5158(8) 0.096(3) Uani 1 1 d . . .
H18A H 0.3257 0.2888 0.5778 0.098(7) Uiso 1 1 calc R . .
H18B H 0.2967 0.2402 0.4909 0.098(7) Uiso 1 1 calc R . .
C19 C 0.4390(7) 0.3128(4) 0.4920(6) 0.071(2) Uani 1 1 d . . .
H19A H 0.4567 0.2803 0.4428 0.098(7) Uiso 1 1 calc R . .
H19B H 0.4998 0.3025 0.5393 0.098(7) Uiso 1 1 calc R . .
C20 C 0.4331(5) 0.4008(4) 0.4705(4) 0.0466(13) Uani 1 1 d . . .
H20A H 0.4585 0.4341 0.5206 0.098(7) Uiso 1 1 calc R . .
H20B H 0.4833 0.4133 0.4257 0.098(7) Uiso 1 1 calc R . .
C21 C 0.2182(6) 0.3583(6) 0.2155(8) 0.117(5) Uani 1 1 d . . .
H21A H 0.2411 0.3050 0.2403 0.098(7) Uiso 1 1 calc R . .
H21B H 0.2898 0.3877 0.2047 0.098(7) Uiso 1 1 calc R . .
C22 C 0.1438(7) 0.3472(4) 0.1373(5) 0.069(2) Uani 1 1 d . . .
H22A H 0.1627 0.2964 0.1087 0.098(7) Uiso 1 1 calc R . .
H22B H 0.1499 0.3934 0.0986 0.098(7) Uiso 1 1 calc R . .
C23 C 0.0279(6) 0.3432(4) 0.1673(4) 0.0556(16) Uani 1 1 d . . .
H23A H 0.0121 0.2886 0.1890 0.098(7) Uiso 1 1 calc R . .
H23B H -0.0340 0.3575 0.1219 0.098(7) Uiso 1 1 calc R . .
C24 C 0.0371(5) 0.4062(4) 0.2376(4) 0.0427(12) Uani 1 1 d . . .
H24A H 0.0165 0.4606 0.2147 0.098(7) Uiso 1 1 calc R . .
H24B H -0.0157 0.3925 0.2804 0.098(7) Uiso 1 1 calc R . .

loop_
_atom_site_aniso_label
_atom_site_aniso_U_11
_atom_site_aniso_U_22
_atom_site_aniso_U_33
_atom_site_aniso_U_23
_atom_site_aniso_U_13
_atom_site_aniso_U_12
Sb1 0.0352(2) 0.0384(2) 0.0367(2) 0.00083(15) 0.00419(13) 0.00124(13)
Li 0.032(4) 0.027(4) 0.025(4) 0.000(3) -0.005(3) -0.002(3)
C1 0.0249(18) 0.022(2) 0.023(2) -0.0029(16) 0.0005(15) -0.0010(15)
C8 0.0272(19) 0.0198(19) 0.025(2) 0.0065(16) 0.0023(15) 0.0012(15)
N1 0.038(2) 0.032(2) 0.0248(19) -0.0003(16) 0.0038(15) 0.0059(16)
O1 0.0393(19) 0.040(2) 0.058(3) 0.0256(19) -0.0044(17) -0.0032(16)
O2 0.0405(19) 0.0272(18) 0.063(3) -0.0143(17) -0.0166(18) 0.0018(15)
Si1 0.0343(6) 0.0273(6) 0.0332(7) 0.0002(5) 0.0088(5) -0.0026(5)
Si2 0.0275(6) 0.0326(7) 0.0324(7) 0.0027(5) 0.0010(5) 0.0074(5)
C2 0.053(3) 0.059(4) 0.070(4) -0.012(3) 0.007(3) -0.026(3)
C3 0.059(3) 0.033(3) 0.065(4) 0.018(3) 0.019(3) 0.006(3)
C4 0.072(4) 0.055(4) 0.049(4) 0.008(3) 0.028(3) 0.004(3)
C5 0.053(3) 0.058(4) 0.053(4) 0.000(3) 0.012(3) 0.024(3)
C6 0.047(3) 0.036(3) 0.099(6) 0.017(3) 0.005(3) 0.010(3)
C7 0.045(3) 0.075(5) 0.042(3) 0.005(3) -0.008(2) 0.013(3)
C9 0.036(2) 0.032(2) 0.025(2) 0.0066(18) 0.0050(17) 0.0022(18)
C10 0.045(3) 0.042(3) 0.029(2) 0.011(2) -0.002(2) -0.001(2)
C11 0.030(2) 0.042(3) 0.040(3) 0.016(2) -0.0037(19) 0.003(2)
C12 0.029(2) 0.032(2) 0.041(3) 0.012(2) 0.0047(19) 0.0075(18)
C13 0.033(2) 0.0156(19) 0.028(2) 0.0047(16) 0.0039(16) 0.0021(16)
C14 0.037(2) 0.024(2) 0.036(3) -0.0036(19) 0.0063(19) 0.0056(18)
C15 0.045(3) 0.055(4) 0.047(3) 0.005(3) 0.019(2) -0.001(3)
C16 0.067(4) 0.060(4) 0.030(3) -0.011(3) 0.002(3) 0.008(3)
C17 0.056(4) 0.082(6) 0.111(7) 0.059(5) -0.005(4) -0.020(4)
C18 0.087(6) 0.050(5) 0.144(9) 0.053(5) -0.018(6) -0.007(4)
C19 0.080(5) 0.037(3) 0.092(6) 0.009(4) -0.009(4) 0.016(3)
C20 0.048(3) 0.044(3) 0.045(3) 0.014(3) -0.009(2) 0.002(2)
C21 0.034(3) 0.096(7) 0.217(12) -0.110(8) -0.012(5) 0.016(4)
C22 0.099(6) 0.034(3) 0.082(5) -0.014(3) 0.047(5) -0.009(3)
C23 0.053(3) 0.058(4) 0.052(4) -0.015(3) -0.014(3) 0.015(3)
C24 0.034(2) 0.042(3) 0.051(3) -0.007(2) -0.001(2) 0.003(2)

loop_
_atom_type_symbol
_atom_type_description
_atom_type_scat_dispersion_real
_atom_type_scat_dispersion_imag
_atom_type_scat_source
C C 0.0033 0.0016 'International Tables Vol C Tables 4.2.6.8 and 6.1.1.4'
H H 0.0000 0.0000 'International Tables Vol C Tables 4.2.6.8 and 6.1.1.4'
Li Li -0.0003 0.0001 'International Tables Vol C Tables 4.2.6.8 and 6.1.1.4'
N N 0.0061 0.0033 'International Tables Vol C Tables 4.2.6.8 and 6.1.1.4'
Si Si 0.0817 0.0704 'International Tables Vol C Tables 4.2.6.8 and 6.1.1.4'
O O 0.0106 0.0060 'International Tables Vol C Tables 4.2.6.8 and 6.1.1.4'
Sb Sb -0.5866 1.5461 'International Tables Vol C Tables 4.2.6.8 and 6.1.1.4'

loop_
_geom_angle_atom_site_label_1
_geom_angle_atom_site_label_2
_geom_angle_atom_site_label_3
_geom_angle
_geom_angle_site_symmetry_1
_geom_angle_site_symmetry_3
_geom_angle_publ_flag
C8 Sb1 C1 98.69(16) . . ?
C8 Sb1 Li 71.84(19) . . ?
C1 Sb1 Li 123.43(19) . . ?
O1 Li O2 105.4(4) . . ?
O1 Li N1 108.6(4) . . ?
O2 Li N1 114.7(4) . . ?
O1 Li Sb1 116.3(3) . . ?
O2 Li Sb1 120.1(4) . . ?
N1 Li Sb1 91.0(3) . . ?
Si2 C1 Si1 118.3(2) . . ?
Si2 C1 Sb1 109.4(2) . . ?
Si1 C1 Sb1 108.6(2) . . ?
C13 C8 C9 116.6(4) . . ?
C13 C8 Sb1 119.0(3) . . ?
C9 C8 Sb1 124.3(3) . . ?
C16 N1 C15 109.3(5) . . ?
C16 N1 C14 109.4(4) . . ?
C15 N1 C14 109.5(4) . . ?
C16 N1 Li 108.4(4) . . ?
C15 N1 Li 108.7(4) . . ?
C14 N1 Li 111.6(4) . . ?
C20 O1 C17 107.4(5) . . ?
C20 O1 Li 127.3(4) . . ?
C17 O1 Li 123.2(5) . . ?
C24 O2 C21 106.4(5) . . ?
C24 O2 Li 133.5(4) . . ?
C21 O2 Li 113.8(4) . . ?
C1 Si1 C3 112.2(2) . . ?
C1 Si1 C4 112.7(3) . . ?
C3 Si1 C4 104.3(3) . . ?
C1 Si1 C2 112.0(3) . . ?
C3 Si1 C2 107.8(3) . . ?
C4 Si1 C2 107.4(3) . . ?
C1 Si2 C6 111.9(2) . . ?
C1 Si2 C5 113.2(3) . . ?
C6 Si2 C5 105.6(3) . . ?
C1 Si2 C7 112.0(3) . . ?
C6 Si2 C7 107.2(4) . . ?
C5 Si2 C7 106.4(3) . . ?
C10 C9 C8 122.0(5) . . ?
C11 C10 C9 120.2(5) . . ?
C12 C11 C10 118.8(5) . . ?
C11 C12 C13 121.7(4) . . ?
C12 C13 C8 120.6(4) . . ?
C12 C13 C14 119.5(4) . . ?
C8 C13 C14 120.0(4) . . ?
N1 C14 C13 112.5(4) . . ?
O1 C17 C18 107.4(6) . . ?
C19 C18 C17 106.3(6) . . ?
C18 C19 C20 105.0(6) . . ?
O1 C20 C19 105.4(5) . . ?
O2 C21 C22 108.8(6) . . ?
C21 C22 C23 101.7(7) . . ?
C22 C23 C24 102.4(5) . . ?
O2 C24 C23 105.6(4) . . ?

loop_
_geom_bond_atom_site_label_1
_geom_bond_atom_site_label_2
_geom_bond_distance
_geom_bond_site_symmetry_2
_geom_bond_publ_flag
Sb1 C8 2.180(4) . ?
Sb1 C1 2.239(4) . ?
Sb1 Li 2.856(8) . ?
Li O1 1.933(9) . ?
Li O2 1.958(8) . ?
Li N1 2.123(9) . ?
C1 Si2 1.864(4) . ?
C1 Si1 1.864(4) . ?
C8 C13 1.405(6) . ?
C8 C9 1.406(7) . ?
N1 C16 1.464(7) . ?
N1 C15 1.469(7) . ?
N1 C14 1.489(6) . ?
O1 C20 1.430(7) . ?
O1 C17 1.436(7) . ?
O2 C24 1.422(6) . ?
O2 C21 1.450(9) . ?
Si1 C3 1.866(6) . ?
Si1 C4 1.868(6) . ?
Si1 C2 1.870(7) . ?
Si2 C6 1.867(7) . ?
Si2 C5 1.867(6) . ?
Si2 C7 1.877(6) . ?
C9 C10 1.398(7) . ?
C10 C11 1.382(8) . ?
C11 C12 1.377(8) . ?
C12 C13 1.399(6) . ?
C13 C14 1.501(7) . ?
C17 C18 1.484(11) . ?
C18 C19 1.464(12) . ?
C19 C20 1.494(9) . ?
C21 C22 1.451(13) . ?
C22 C23 1.471(10) . ?
C23 C24 1.527(8) . ?

loop_
_geom_torsion_atom_site_label_1
_geom_torsion_atom_site_label_2
_geom_torsion_atom_site_label_3
_geom_torsion_atom_site_label_4
_geom_torsion
_geom_torsion_site_symmetry_1
_geom_torsion_site_symmetry_2
_geom_torsion_site_symmetry_3
_geom_torsion_site_symmetry_4
_geom_torsion_publ_flag
C8 Sb1 Li O1 179.8(4) . . . . ?
C1 Sb1 Li O1 91.3(4) . . . . ?
C8 Sb1 Li O2 50.7(4) . . . . ?
C1 Sb1 Li O2 -37.8(5) . . . . ?
C8 Sb1 Li N1 -68.9(2) . . . . ?
C1 Sb1 Li N1 -157.4(2) . . . . ?
C8 Sb1 C1 Si2 -138.2(2) . . . . ?
Li Sb1 C1 Si2 -64.3(3) . . . . ?
C8 Sb1 C1 Si1 91.3(2) . . . . ?
Li Sb1 C1 Si1 165.2(2) . . . . ?
C1 Sb1 C8 C13 -173.4(3) . . . . ?
Li Sb1 C8 C13 64.2(3) . . . . ?
C1 Sb1 C8 C9 8.3(4) . . . . ?
Li Sb1 C8 C9 -114.2(4) . . . . ?
O1 Li N1 C16 28.8(6) . . . . ?
O2 Li N1 C16 146.4(5) . . . . ?
Sb1 Li N1 C16 -89.5(4) . . . . ?
O1 Li N1 C15 -89.9(5) . . . . ?
O2 Li N1 C15 27.7(6) . . . . ?
Sb1 Li N1 C15 151.8(3) . . . . ?
O1 Li N1 C14 149.2(4) . . . . ?
O2 Li N1 C14 -93.1(5) . . . . ?
Sb1 Li N1 C14 31.0(4) . . . . ?
O2 Li O1 C20 120.5(5) . . . . ?
N1 Li O1 C20 -116.1(6) . . . . ?
Sb1 Li O1 C20 -15.3(7) . . . . ?
O2 Li O1 C17 -41.1(8) . . . . ?
N1 Li O1 C17 82.3(8) . . . . ?
Sb1 Li O1 C17 -177.0(6) . . . . ?
O1 Li O2 C24 125.1(6) . . . . ?
N1 Li O2 C24 5.7(8) . . . . ?
Sb1 Li O2 C24 -101.1(6) . . . . ?
O1 Li O2 C21 -87.3(8) . . . . ?
N1 Li O2 C21 153.3(7) . . . . ?
Sb1 Li O2 C21 46.5(8) . . . . ?
Si2 C1 Si1 C3 -178.2(3) . . . . ?
Sb1 C1 Si1 C3 -52.8(3) . . . . ?
Si2 C1 Si1 C4 64.4(4) . . . . ?
Sb1 C1 Si1 C4 -170.2(3) . . . . ?
Si2 C1 Si1 C2 -56.8(4) . . . . ?
Sb1 C1 Si1 C2 68.6(3) . . . . ?
Si1 C1 Si2 C6 -164.6(3) . . . . ?
Sb1 C1 Si2 C6 70.4(4) . . . . ?
Si1 C1 Si2 C5 -45.4(4) . . . . ?
Sb1 C1 Si2 C5 -170.4(3) . . . . ?
Si1 C1 Si2 C7 75.0(3) . . . . ?
Sb1 C1 Si2 C7 -50.1(3) . . . . ?
C13 C8 C9 C10 1.0(7) . . . . ?
Sb1 C8 C9 C10 179.3(4) . . . . ?
C8 C9 C10 C11 0.6(8) . . . . ?
C9 C10 C11 C12 -0.6(8) . . . . ?
C10 C11 C12 C13 -1.1(8) . . . . ?
C11 C12 C13 C8 2.7(7) . . . . ?
C11 C12 C13 C14 -177.1(5) . . . . ?
C9 C8 C13 C12 -2.6(6) . . . . ?
Sb1 C8 C13 C12 179.0(3) . . . . ?
C9 C8 C13 C14 177.3(4) . . . . ?
Sb1 C8 C13 C14 -1.2(5) . . . . ?
C16 N1 C14 C13 162.1(4) . . . . ?
C15 N1 C14 C13 -78.1(5) . . . . ?
Li N1 C14 C13 42.2(5) . . . . ?
C12 C13 C14 N1 99.2(5) . . . . ?
C8 C13 C14 N1 -80.7(5) . . . . ?
C20 O1 C17 C18 -17.5(10) . . . . ?
Li O1 C17 C18 147.3(7) . . . . ?
O1 C17 C18 C19 -0.5(12) . . . . ?
C17 C18 C19 C20 17.3(11) . . . . ?
C17 O1 C20 C19 28.2(8) . . . . ?
Li O1 C20 C19 -135.7(6) . . . . ?
C18 C19 C20 O1 -28.1(9) . . . . ?
C24 O2 C21 C22 11.7(10) . . . . ?
Li O2 C21 C22 -144.4(7) . . . . ?
O2 C21 C22 C23 -32.0(10) . . . . ?
C21 C22 C23 C24 38.2(7) . . . . ?
C21 O2 C24 C23 13.1(8) . . . . ?
Li O2 C24 C23 162.3(6) . . . . ?
C22 C23 C24 O2 -32.5(7) . . . . ?
